data_2225988
loop_
_publ_author_name
'Fang, Xin'
'Lei, Can'
'Yu, Hai-Yang'
'Huang, Ming-Dong'
'Wang, Jun-Dong'

_publ_section_title
;
 <i>tert</i>-Butyl
 <i>N</i>-[6-(<i>N</i>,<i>N</i>-dipropylcarbamoyl)-1,3-benzothiazol-2-yl]carbamate
;
_journal_coeditor_code SJ2775
_journal_issue 5
_journal_name_full 'Acta Crystallographica Section E'
_journal_page_first o1239
_journal_page_last o1240
_journal_paper_doi 10.1107/S160053681001528X
_journal_volume 66
_journal_year 2010
_chemical_formula_iupac 'C19 H27 N3 O3 S'
_chemical_formula_moiety 'C19 H27 N3 O3 S'
_chemical_formula_sum 'C19 H27 N3 O3 S'
_chemical_formula_weight 377.50
_chemical_name_systematic
;
<i>tert</i>-Butyl <i>N</i>-[6-(<i>N</i>,<i>N</i>-dipropylcarbamoyl)-
1,3-benzothiazol-2-yl]carbamate
;
_space_group_IT_number 61
_symmetry_cell_setting orthorhombic
_symmetry_space_group_name_Hall '-P 2ac 2ab'
_symmetry_space_group_name_H-M 'P b c a'
_atom_sites_solution_hydrogens geom
_atom_sites_solution_primary direct
_atom_sites_solution_secondary difmap
_audit_creation_method SHELXL-97
_cell_angle_alpha 90.00
_cell_angle_beta 90.00
_cell_angle_gamma 90.00
_cell_formula_units_Z 16
_cell_length_a 14.068(3)
_cell_length_b 20.942(4)
_cell_length_c 26.515(5)
_cell_measurement_reflns_used 28185
_cell_measurement_temperature 113
_cell_measurement_theta_max 27.5049
_cell_measurement_theta_min 3.0145
_cell_volume 7812(3)
_computing_cell_refinement '<i>CrystalClear</i> (Rigaku, 2007)'
_computing_data_collection '<i>CrystalClear</i> (Rigaku, 2007)'
_computing_data_reduction '<i>CrystalClear</i> (Rigaku, 2007)'
_computing_molecular_graphics '<i>ORTEX</i> (McArdle, 1995)'
_computing_publication_material '<i>SHELXL97</i> (Sheldrick, 2008) and <i>PLATON</i> (Spek, 2009)'
_computing_structure_refinement '<i>SHELXL97</i> (Sheldrick, 2008)'
_computing_structure_solution '<i>SHELXS97</i> (Sheldrick, 2008)'
_diffrn_ambient_temperature 113
_diffrn_detector_area_resol_mean 28.5714
_diffrn_measured_fraction_theta_full 0.996
_diffrn_measured_fraction_theta_max 0.996
_diffrn_measurement_device_type 'Rigaku Saturn 724 CCD area-detector'
_diffrn_measurement_method dtprofit.ref
_diffrn_radiation_monochromator graphite
_diffrn_radiation_source 'fine-focus sealed tube'
_diffrn_radiation_type MoK\a
_diffrn_radiation_wavelength 0.71073
_diffrn_reflns_av_R_equivalents 0.0491
_diffrn_reflns_av_sigmaI/netI 0.0294
_diffrn_reflns_limit_h_max 18
_diffrn_reflns_limit_h_min -15
_diffrn_reflns_limit_k_max 27
_diffrn_reflns_limit_k_min -27
_diffrn_reflns_limit_l_max 34
_diffrn_reflns_limit_l_min -30
_diffrn_reflns_number 62834
_diffrn_reflns_theta_full 27.50
_diffrn_reflns_theta_max 27.50
_diffrn_reflns_theta_min 3.02
_exptl_absorpt_coefficient_mu 0.189
_exptl_absorpt_correction_T_max 0.9947
_exptl_absorpt_correction_T_min 0.9925
_exptl_absorpt_correction_type numerical
_exptl_absorpt_process_details '(NUMABS; Higashi, 2000)'
_exptl_crystal_colour colourless
_exptl_crystal_density_diffrn 1.284
_exptl_crystal_density_method 'not measured'
_exptl_crystal_description Rhombic
_exptl_crystal_F_000 3232
_exptl_crystal_size_max 0.45
_exptl_crystal_size_mid 0.35
_exptl_crystal_size_min 0.23
_refine_diff_density_max 0.329
_refine_diff_density_min -0.232
_refine_ls_extinction_method none
_refine_ls_goodness_of_fit_ref 1.265
_refine_ls_hydrogen_treatment constr
_refine_ls_matrix_type full
_refine_ls_number_parameters 469
_refine_ls_number_reflns 8937
_refine_ls_number_restraints 0
_refine_ls_restrained_S_all 1.265
_refine_ls_R_factor_all 0.0561
_refine_ls_R_factor_gt 0.0547
_refine_ls_shift/su_max 0.001
_refine_ls_shift/su_mean 0.000
_refine_ls_structure_factor_coef Fsqd
_refine_ls_weighting_details 'calc w=1/[\s^2^(Fo^2^)+(0.0264P)^2^+6.2394P] where P=(Fo^2^+2Fc^2^)/3'
_refine_ls_weighting_scheme calc
_refine_ls_wR_factor_gt 0.1132
_refine_ls_wR_factor_ref 0.1139
_reflns_number_gt 8783
_reflns_number_total 8937
_reflns_threshold_expression I>2\s(I)
_cod_data_source_file sj2775.cif
_cod_data_source_block I
_cod_database_code 2225988
_cod_database_fobs_code 2225988

loop_
_symmetry_equiv_pos_as_xyz
'x, y, z'
'-x+1/2, -y, z+1/2'
'-x, y+1/2, -z+1/2'
'x+1/2, -y+1/2, -z'
'-x, -y, -z'
'x-1/2, y, -z-1/2'
'x, -y-1/2, z-1/2'
'-x-1/2, y-1/2, z'

loop_
_atom_site_type_symbol
_atom_site_label
_atom_site_fract_x
_atom_site_fract_y
_atom_site_fract_z
_atom_site_U_iso_or_equiv
_atom_site_adp_type
_atom_site_calc_flag
_atom_site_refinement_flags
_atom_site_occupancy
_atom_site_disorder_assembly
_atom_site_disorder_group
S S1 0.96277(3) 0.24066(2) 0.608747(17) 0.02135(10) Uani d . 1 . .
S S2 0.93248(3) 0.50052(2) 0.403321(17) 0.02120(10) Uani d . 1 . .
O O1 1.05224(10) 0.22536(6) 0.45079(5) 0.0225(3) Uani d . 1 . .
O O2 1.03002(10) 0.17996(6) 0.52814(5) 0.0257(3) Uani d . 1 . .
O O6 0.95635(10) 0.35162(7) 0.20407(5) 0.0278(3) Uani d . 1 . .
O O3 0.91447(10) 0.32656(7) 0.80962(5) 0.0270(3) Uani d . 1 . .
O O5 0.84796(11) 0.56490(7) 0.47992(5) 0.0300(3) Uani d . 1 . .
O O4 0.81103(10) 0.52117(6) 0.55639(5) 0.0242(3) Uani d . 1 . .
N N2 0.92428(11) 0.35382(7) 0.57104(6) 0.0193(3) Uani d . 1 . .
N N3 0.76025(11) 0.35404(8) 0.79978(6) 0.0229(3) Uani d . 1 . .
N N5 0.92687(11) 0.38443(7) 0.43988(6) 0.0200(3) Uani d . 1 . .
N N1 0.98199(12) 0.28194(7) 0.51118(6) 0.0216(3) Uani d . 1 . .
H H1 0.9729 0.3096 0.4877 0.026 Uiso calc R 1 . .
N N4 0.88637(11) 0.46199(7) 0.49931(6) 0.0210(3) Uani d . 1 . .
H H4 0.8936 0.4352 0.5236 0.025 Uiso calc R 1 . .
N N6 1.08841(11) 0.41277(8) 0.21075(6) 0.0218(3) Uani d . 1 . .
C C1 1.18925(15) 0.15247(12) 0.45972(8) 0.0332(5) Uani d . 1 . .
H H1A 1.2308 0.1888 0.4604 0.050 Uiso calc R 1 . .
H H1B 1.2216 0.1169 0.4446 0.050 Uiso calc R 1 . .
H H1C 1.1711 0.1416 0.4935 0.050 Uiso calc R 1 . .
C C2 1.12919(15) 0.19117(10) 0.37669(7) 0.0279(4) Uani d . 1 . .
H H2A 1.1734 0.2259 0.3796 0.042 Uiso calc R 1 . .
H H2B 1.0735 0.2053 0.3590 0.042 Uiso calc R 1 . .
H H2C 1.1583 0.1567 0.3585 0.042 Uiso calc R 1 . .
C C3 1.03136(16) 0.11326(10) 0.42613(8) 0.0322(5) Uani d . 1 . .
H H3A 0.9773 0.1259 0.4064 0.048 Uiso calc R 1 . .
H H3B 1.0110 0.1019 0.4595 0.048 Uiso calc R 1 . .
H H3C 1.0616 0.0772 0.4106 0.048 Uiso calc R 1 . .
C C4 1.10119(13) 0.16828(9) 0.42915(7) 0.0217(4) Uani d . 1 . .
C C5 1.02273(13) 0.22401(9) 0.49879(7) 0.0207(4) Uani d . 1 . .
C C6 0.95554(13) 0.29683(9) 0.55966(7) 0.0190(3) Uani d . 1 . .
C C7 0.90343(13) 0.35638(9) 0.62241(7) 0.0184(3) Uani d . 1 . .
C C8 0.86796(13) 0.40970(9) 0.64792(7) 0.0215(4) Uani d . 1 . .
H H8 0.8580 0.4480 0.6310 0.026 Uiso calc R 1 . .
C C9 0.84795(14) 0.40442(9) 0.69893(7) 0.0224(4) Uani d . 1 . .
H H9 0.8225 0.4393 0.7159 0.027 Uiso calc R 1 . .
C C10 0.86521(13) 0.34754(9) 0.72555(7) 0.0202(4) Uani d . 1 . .
C C11 0.90282(13) 0.29492(9) 0.70073(7) 0.0206(4) Uani d . 1 . .
H H11 0.9161 0.2574 0.7181 0.025 Uiso calc R 1 . .
C C12 0.92015(13) 0.29959(8) 0.64920(7) 0.0191(3) Uani d . 1 . .
C C13 0.84813(13) 0.34180(9) 0.78161(7) 0.0209(4) Uani d . 1 . .
C C14 0.67510(14) 0.35806(10) 0.76828(7) 0.0251(4) Uani d . 1 . .
H H14A 0.6296 0.3264 0.7796 0.030 Uiso calc R 1 . .
H H14B 0.6922 0.3478 0.7338 0.030 Uiso calc R 1 . .
C C15 0.62774(16) 0.42374(10) 0.76926(8) 0.0308(5) Uani d . 1 . .
H H15A 0.5810 0.4249 0.7961 0.037 Uiso calc R 1 . .
H H15B 0.6753 0.4560 0.7763 0.037 Uiso calc R 1 . .
C C16 0.57946(17) 0.43906(11) 0.71957(8) 0.0336(5) Uani d . 1 . .
H H16A 0.5506 0.4805 0.7216 0.050 Uiso calc R 1 . .
H H16B 0.5315 0.4076 0.7127 0.050 Uiso calc R 1 . .
H H16C 0.6257 0.4388 0.6930 0.050 Uiso calc R 1 . .
C C17 0.74676(15) 0.35034(10) 0.85472(7) 0.0273(4) Uani d . 1 . .
H H17A 0.6920 0.3759 0.8640 0.033 Uiso calc R 1 . .
H H17B 0.8020 0.3684 0.8713 0.033 Uiso calc R 1 . .
C C18 0.73213(17) 0.28227(11) 0.87350(8) 0.0346(5) Uani d . 1 . .
H H18A 0.7827 0.2553 0.8607 0.041 Uiso calc R 1 . .
H H18B 0.6723 0.2660 0.8607 0.041 Uiso calc R 1 . .
C C19 0.7314(2) 0.27955(14) 0.93096(9) 0.0501(7) Uani d . 1 . .
H H19A 0.7220 0.2362 0.9417 0.075 Uiso calc R 1 . .
H H19B 0.6808 0.3057 0.9436 0.075 Uiso calc R 1 . .
H H19C 0.7911 0.2950 0.9437 0.075 Uiso calc R 1 . .
C C20 0.66237(15) 0.57762(11) 0.53708(8) 0.0319(5) Uani d . 1 . .
H H20A 0.6306 0.5371 0.5368 0.048 Uiso calc R 1 . .
H H20B 0.6838 0.5877 0.5036 0.048 Uiso calc R 1 . .
H H20C 0.6191 0.6100 0.5485 0.048 Uiso calc R 1 . .
C C21 0.71580(18) 0.55301(12) 0.62447(8) 0.0382(5) Uani d . 1 . .
H H21A 0.6820 0.5133 0.6218 0.057 Uiso calc R 1 . .
H H21B 0.6751 0.5848 0.6391 0.057 Uiso calc R 1 . .
H H21C 0.7708 0.5473 0.6454 0.057 Uiso calc R 1 . .
C C22 0.80034(16) 0.63702(11) 0.57473(10) 0.0381(5) Uani d . 1 . .
H H22A 0.8531 0.6329 0.5975 0.057 Uiso calc R 1 . .
H H22B 0.7586 0.6701 0.5865 0.057 Uiso calc R 1 . .
H H22C 0.8234 0.6478 0.5417 0.057 Uiso calc R 1 . .
C C23 0.74685(14) 0.57458(9) 0.57230(7) 0.0238(4) Uani d . 1 . .
C C24 0.84771(13) 0.52107(9) 0.50973(7) 0.0217(4) Uani d . 1 . .
C C25 0.91377(13) 0.44426(9) 0.45142(7) 0.0194(3) Uani d . 1 . .
C C26 0.95101(13) 0.37896(9) 0.38902(7) 0.0187(3) Uani d . 1 . .
C C27 0.96320(13) 0.32156(9) 0.36315(7) 0.0211(4) Uani d . 1 . .
H H27 0.9565 0.2827 0.3798 0.025 Uiso calc R 1 . .
C C28 0.98538(13) 0.32322(9) 0.31227(7) 0.0206(4) Uani d . 1 . .
H H28 0.9914 0.2851 0.2945 0.025 Uiso calc R 1 . .
C C29 0.99895(12) 0.38148(9) 0.28707(7) 0.0191(3) Uani d . 1 . .
C C30 0.98720(13) 0.43903(9) 0.31258(7) 0.0200(4) Uani d . 1 . .
H H30 0.9967 0.4778 0.2962 0.024 Uiso calc R 1 . .
C C31 0.96087(13) 0.43706(9) 0.36330(7) 0.0196(4) Uani d . 1 . .
C C32 1.01427(13) 0.38019(8) 0.23074(7) 0.0196(4) Uani d . 1 . .
C C33 1.09844(15) 0.41331(10) 0.15547(7) 0.0270(4) Uani d . 1 . .
H H33A 1.0363 0.4072 0.1404 0.032 Uiso calc R 1 . .
H H33B 1.1382 0.3777 0.1454 0.032 Uiso calc R 1 . .
C C34 1.14122(19) 0.47439(11) 0.13533(9) 0.0399(5) Uani d . 1 . .
H H34A 1.2048 0.4798 0.1489 0.048 Uiso calc R 1 . .
H H34B 1.1031 0.5105 0.1461 0.048 Uiso calc R 1 . .
C C35 1.1456(2) 0.47286(14) 0.07794(9) 0.0505(7) Uani d . 1 . .
H H35A 1.1730 0.5119 0.0658 0.076 Uiso calc R 1 . .
H H35B 1.0826 0.4682 0.0646 0.076 Uiso calc R 1 . .
H H35C 1.1841 0.4375 0.0673 0.076 Uiso calc R 1 . .
C C36 1.17332(14) 0.42832(10) 0.24024(8) 0.0268(4) Uani d . 1 . .
H H36A 1.1567 0.4292 0.2757 0.032 Uiso calc R 1 . .
H H36B 1.1952 0.4706 0.2309 0.032 Uiso calc R 1 . .
C C37 1.25318(16) 0.38125(12) 0.23238(9) 0.0386(5) Uani d . 1 . .
H H37A 1.3078 0.3947 0.2521 0.046 Uiso calc R 1 . .
H H37B 1.2715 0.3816 0.1971 0.046 Uiso calc R 1 . .
C C38 1.2265(2) 0.31399(13) 0.24729(12) 0.0516(7) Uani d . 1 . .
H H38A 1.2795 0.2861 0.2415 0.077 Uiso calc R 1 . .
H H38B 1.1733 0.3001 0.2274 0.077 Uiso calc R 1 . .
H H38C 1.2096 0.3131 0.2824 0.077 Uiso calc R 1 . .

loop_
_atom_site_aniso_label
_atom_site_aniso_U_11
_atom_site_aniso_U_22
_atom_site_aniso_U_33
_atom_site_aniso_U_12
_atom_site_aniso_U_13
_atom_site_aniso_U_23
S1 0.0280(2) 0.0193(2) 0.0168(2) 0.00554(18) 0.00337(17) 0.00088(16)
S2 0.0278(2) 0.0174(2) 0.0184(2) 0.00189(17) 0.00406(17) 0.00045(16)
O1 0.0295(7) 0.0212(6) 0.0169(6) 0.0050(5) 0.0044(5) -0.0015(5)
O2 0.0333(8) 0.0220(7) 0.0217(7) 0.0055(6) 0.0063(6) 0.0019(5)
O6 0.0283(7) 0.0346(8) 0.0204(7) -0.0086(6) -0.0001(6) -0.0030(6)
O3 0.0263(7) 0.0340(8) 0.0207(7) 0.0040(6) -0.0011(5) 0.0021(6)
O5 0.0414(9) 0.0227(7) 0.0259(7) 0.0060(6) 0.0078(6) 0.0032(6)
O4 0.0314(7) 0.0238(7) 0.0174(6) 0.0085(6) 0.0028(5) -0.0022(5)
N2 0.0209(7) 0.0198(7) 0.0171(7) 0.0013(6) 0.0015(6) -0.0005(6)
N3 0.0233(8) 0.0284(8) 0.0169(7) 0.0039(7) 0.0020(6) -0.0011(6)
N5 0.0234(8) 0.0204(7) 0.0161(7) 0.0008(6) 0.0009(6) 0.0001(6)
N1 0.0288(8) 0.0199(8) 0.0162(7) 0.0048(6) 0.0034(6) 0.0014(6)
N4 0.0266(8) 0.0194(7) 0.0169(7) 0.0039(6) 0.0019(6) 0.0010(6)
N6 0.0234(8) 0.0245(8) 0.0175(8) -0.0032(6) 0.0020(6) -0.0011(6)
C1 0.0271(10) 0.0465(13) 0.0259(10) 0.0118(9) -0.0002(8) -0.0034(9)
C2 0.0350(11) 0.0284(10) 0.0203(9) 0.0040(8) 0.0051(8) -0.0030(8)
C3 0.0364(12) 0.0266(10) 0.0336(11) -0.0032(9) 0.0061(9) -0.0082(9)
C4 0.0237(9) 0.0218(9) 0.0197(9) 0.0048(7) 0.0040(7) -0.0040(7)
C5 0.0224(9) 0.0217(9) 0.0181(8) 0.0017(7) 0.0024(7) -0.0021(7)
C6 0.0192(8) 0.0201(8) 0.0178(8) 0.0002(7) 0.0008(7) 0.0007(7)
C7 0.0186(8) 0.0203(8) 0.0163(8) -0.0008(7) -0.0004(6) 0.0003(7)
C8 0.0249(9) 0.0187(8) 0.0209(9) 0.0008(7) 0.0006(7) 0.0011(7)
C9 0.0261(9) 0.0191(9) 0.0218(9) 0.0020(7) 0.0031(7) -0.0029(7)
C10 0.0195(8) 0.0224(9) 0.0187(9) 0.0005(7) 0.0006(7) -0.0010(7)
C11 0.0218(9) 0.0206(9) 0.0194(9) 0.0027(7) 0.0007(7) 0.0014(7)
C12 0.0189(8) 0.0183(8) 0.0199(9) 0.0027(7) 0.0011(7) 0.0000(7)
C13 0.0243(9) 0.0191(8) 0.0195(9) 0.0005(7) 0.0017(7) -0.0016(7)
C14 0.0242(9) 0.0287(10) 0.0223(9) 0.0013(8) 0.0007(7) -0.0035(8)
C15 0.0342(11) 0.0309(11) 0.0273(10) 0.0078(9) -0.0028(9) -0.0054(8)
C16 0.0384(12) 0.0335(11) 0.0290(11) 0.0081(9) -0.0033(9) -0.0025(9)
C17 0.0303(10) 0.0336(11) 0.0180(9) 0.0060(8) 0.0048(8) -0.0014(8)
C18 0.0367(12) 0.0394(12) 0.0277(11) -0.0024(10) 0.0070(9) 0.0043(9)
C19 0.0644(18) 0.0561(16) 0.0300(12) -0.0062(14) 0.0089(12) 0.0132(11)
C20 0.0279(11) 0.0354(11) 0.0323(11) 0.0053(9) -0.0047(8) -0.0062(9)
C21 0.0460(13) 0.0434(13) 0.0252(10) 0.0162(11) 0.0070(9) -0.0043(9)
C22 0.0303(11) 0.0322(11) 0.0518(14) -0.0021(9) 0.0020(10) -0.0180(10)
C23 0.0244(9) 0.0229(9) 0.0240(9) 0.0062(7) 0.0009(7) -0.0059(7)
C24 0.0227(9) 0.0225(9) 0.0199(9) 0.0018(7) 0.0001(7) -0.0018(7)
C25 0.0197(8) 0.0205(8) 0.0180(8) 0.0011(7) 0.0008(7) 0.0000(7)
C26 0.0194(8) 0.0210(8) 0.0157(8) 0.0002(7) -0.0003(6) 0.0010(7)
C27 0.0255(9) 0.0183(8) 0.0194(9) -0.0007(7) -0.0002(7) 0.0019(7)
C28 0.0219(9) 0.0195(9) 0.0203(9) 0.0002(7) -0.0017(7) -0.0017(7)
C29 0.0174(8) 0.0224(9) 0.0174(8) 0.0007(7) 0.0002(6) -0.0005(7)
C30 0.0231(9) 0.0187(8) 0.0183(8) 0.0010(7) 0.0025(7) 0.0030(7)
C31 0.0197(8) 0.0191(8) 0.0200(9) 0.0019(7) 0.0001(7) -0.0005(7)
C32 0.0210(9) 0.0176(8) 0.0203(9) 0.0013(7) 0.0007(7) -0.0005(7)
C33 0.0296(10) 0.0330(11) 0.0184(9) -0.0044(8) 0.0027(7) 0.0008(8)
C34 0.0531(15) 0.0351(12) 0.0314(12) -0.0038(11) 0.0093(10) 0.0054(10)
C35 0.0652(18) 0.0556(16) 0.0306(12) -0.0087(14) 0.0093(12) 0.0127(11)
C36 0.0239(10) 0.0316(10) 0.0250(10) -0.0064(8) 0.0016(8) -0.0057(8)
C37 0.0227(10) 0.0552(15) 0.0378(12) 0.0055(10) -0.0008(9) -0.0078(11)
C38 0.0442(15) 0.0456(14) 0.0649(18) 0.0216(12) -0.0073(13) -0.0014(13)

loop_
_atom_type_symbol
_atom_type_description
_atom_type_scat_dispersion_real
_atom_type_scat_dispersion_imag
_atom_type_scat_source
C C 0.0033 0.0016 'International Tables Vol C Tables 4.2.6.8 and 6.1.1.4'
H H 0.0000 0.0000 'International Tables Vol C Tables 4.2.6.8 and 6.1.1.4'
N N 0.0061 0.0033 'International Tables Vol C Tables 4.2.6.8 and 6.1.1.4'
O O 0.0106 0.0060 'International Tables Vol C Tables 4.2.6.8 and 6.1.1.4'
S S 0.1246 0.1234 'International Tables Vol C Tables 4.2.6.8 and 6.1.1.4'

loop_
_geom_angle_atom_site_label_1
_geom_angle_atom_site_label_2
_geom_angle_atom_site_label_3
_geom_angle_site_symmetry_1
_geom_angle_site_symmetry_3
_geom_angle
_geom_angle_publ_flag
C12 S1 C6 . . 87.81(9) ?
C31 S2 C25 . . 87.99(9) ?
C5 O1 C4 . . 119.41(14) ?
C24 O4 C23 . . 119.54(14) ?
C6 N2 C7 . . 109.36(15) ?
C13 N3 C14 . . 123.81(16) ?
C13 N3 C17 . . 117.46(16) ?
C14 N3 C17 . . 117.57(16) ?
C25 N5 C26 . . 109.89(15) ?
C6 N1 C5 . . 122.29(15) ?
C6 N1 H1 . . 118.9 ?
C5 N1 H1 . . 118.9 ?
C25 N4 C24 . . 122.45(16) ?
C25 N4 H4 . . 118.8 ?
C24 N4 H4 . . 118.8 ?
C32 N6 C36 . . 122.09(16) ?
C32 N6 C33 . . 117.85(16) ?
C36 N6 C33 . . 116.85(16) ?
C4 C1 H1A . . 109.5 ?
C4 C1 H1B . . 109.5 ?
H1A C1 H1B . . 109.5 ?
C4 C1 H1C . . 109.5 ?
H1A C1 H1C . . 109.5 ?
H1B C1 H1C . . 109.5 ?
C4 C2 H2A . . 109.5 ?
C4 C2 H2B . . 109.5 ?
H2A C2 H2B . . 109.5 ?
C4 C2 H2C . . 109.5 ?
H2A C2 H2C . . 109.5 ?
H2B C2 H2C . . 109.5 ?
C4 C3 H3A . . 109.5 ?
C4 C3 H3B . . 109.5 ?
H3A C3 H3B . . 109.5 ?
C4 C3 H3C . . 109.5 ?
H3A C3 H3C . . 109.5 ?
H3B C3 H3C . . 109.5 ?
O1 C4 C3 . . 109.24(15) ?
O1 C4 C1 . . 110.23(15) ?
C3 C4 C1 . . 113.05(18) ?
O1 C4 C2 . . 102.60(14) ?
C3 C4 C2 . . 111.01(17) ?
C1 C4 C2 . . 110.21(17) ?
O2 C5 O1 . . 126.91(17) ?
O2 C5 N1 . . 123.45(17) ?
O1 C5 N1 . . 109.64(15) ?
N2 C6 N1 . . 120.96(16) ?
N2 C6 S1 . . 117.36(14) ?
N1 C6 S1 . . 121.68(14) ?
N2 C7 C8 . . 125.35(16) ?
N2 C7 C12 . . 115.22(16) ?
C8 C7 C12 . . 119.44(16) ?
C9 C8 C7 . . 118.75(17) ?
C9 C8 H8 . . 120.6 ?
C7 C8 H8 . . 120.6 ?
C8 C9 C10 . . 121.50(17) ?
C8 C9 H9 . . 119.2 ?
C10 C9 H9 . . 119.2 ?
C11 C10 C9 . . 120.03(17) ?
C11 C10 C13 . . 117.64(16) ?
C9 C10 C13 . . 122.28(16) ?
C10 C11 C12 . . 118.46(17) ?
C10 C11 H11 . . 120.8 ?
C12 C11 H11 . . 120.8 ?
C11 C12 C7 . . 121.77(16) ?
C11 C12 S1 . . 127.97(14) ?
C7 C12 S1 . . 110.25(13) ?
O3 C13 N3 . . 121.74(17) ?
O3 C13 C10 . . 119.49(17) ?
N3 C13 C10 . . 118.77(16) ?
N3 C14 C15 . . 113.52(16) ?
N3 C14 H14A . . 108.9 ?
C15 C14 H14A . . 108.9 ?
N3 C14 H14B . . 108.9 ?
C15 C14 H14B . . 108.9 ?
H14A C14 H14B . . 107.7 ?
C16 C15 C14 . . 111.76(17) ?
C16 C15 H15A . . 109.3 ?
C14 C15 H15A . . 109.3 ?
C16 C15 H15B . . 109.3 ?
C14 C15 H15B . . 109.3 ?
H15A C15 H15B . . 107.9 ?
C15 C16 H16A . . 109.5 ?
C15 C16 H16B . . 109.5 ?
H16A C16 H16B . . 109.5 ?
C15 C16 H16C . . 109.5 ?
H16A C16 H16C . . 109.5 ?
H16B C16 H16C . . 109.5 ?
N3 C17 C18 . . 112.97(17) ?
N3 C17 H17A . . 109.0 ?
C18 C17 H17A . . 109.0 ?
N3 C17 H17B . . 109.0 ?
C18 C17 H17B . . 109.0 ?
H17A C17 H17B . . 107.8 ?
C17 C18 C19 . . 111.2(2) ?
C17 C18 H18A . . 109.4 ?
C19 C18 H18A . . 109.4 ?
C17 C18 H18B . . 109.4 ?
C19 C18 H18B . . 109.4 ?
H18A C18 H18B . . 108.0 ?
C18 C19 H19A . . 109.5 ?
C18 C19 H19B . . 109.5 ?
H19A C19 H19B . . 109.5 ?
C18 C19 H19C . . 109.5 ?
H19A C19 H19C . . 109.5 ?
H19B C19 H19C . . 109.5 ?
C23 C20 H20A . . 109.5 ?
C23 C20 H20B . . 109.5 ?
H20A C20 H20B . . 109.5 ?
C23 C20 H20C . . 109.5 ?
H20A C20 H20C . . 109.5 ?
H20B C20 H20C . . 109.5 ?
C23 C21 H21A . . 109.5 ?
C23 C21 H21B . . 109.5 ?
H21A C21 H21B . . 109.5 ?
C23 C21 H21C . . 109.5 ?
H21A C21 H21C . . 109.5 ?
H21B C21 H21C . . 109.5 ?
C23 C22 H22A . . 109.5 ?
C23 C22 H22B . . 109.5 ?
H22A C22 H22B . . 109.5 ?
C23 C22 H22C . . 109.5 ?
H22A C22 H22C . . 109.5 ?
H22B C22 H22C . . 109.5 ?
O4 C23 C22 . . 110.99(16) ?
O4 C23 C20 . . 109.34(15) ?
C22 C23 C20 . . 112.42(18) ?
O4 C23 C21 . . 101.98(15) ?
C22 C23 C21 . . 111.22(18) ?
C20 C23 C21 . . 110.41(18) ?
O5 C24 O4 . . 127.02(17) ?
O5 C24 N4 . . 123.22(17) ?
O4 C24 N4 . . 109.76(16) ?
N5 C25 N4 . . 121.01(16) ?
N5 C25 S2 . . 116.96(14) ?
N4 C25 S2 . . 122.03(14) ?
C27 C26 N5 . . 125.16(16) ?
C27 C26 C31 . . 119.80(16) ?
N5 C26 C31 . . 115.03(16) ?
C28 C27 C26 . . 119.02(17) ?
C28 C27 H27 . . 120.5 ?
C26 C27 H27 . . 120.5 ?
C27 C28 C29 . . 121.05(17) ?
C27 C28 H28 . . 119.5 ?
C29 C28 H28 . . 119.5 ?
C30 C29 C28 . . 120.34(16) ?
C30 C29 C32 . . 120.88(16) ?
C28 C29 C32 . . 118.35(16) ?
C29 C30 C31 . . 118.30(17) ?
C29 C30 H30 . . 120.8 ?
C31 C30 H30 . . 120.8 ?
C30 C31 C26 . . 121.38(17) ?
C30 C31 S2 . . 128.57(14) ?
C26 C31 S2 . . 110.02(13) ?
O6 C32 N6 . . 121.92(17) ?
O6 C32 C29 . . 118.79(16) ?
N6 C32 C29 . . 119.22(16) ?
N6 C33 C34 . . 113.35(17) ?
N6 C33 H33A . . 108.9 ?
C34 C33 H33A . . 108.9 ?
N6 C33 H33B . . 108.9 ?
C34 C33 H33B . . 108.9 ?
H33A C33 H33B . . 107.7 ?
C33 C34 C35 . . 110.6(2) ?
C33 C34 H34A . . 109.5 ?
C35 C34 H34A . . 109.5 ?
C33 C34 H34B . . 109.5 ?
C35 C34 H34B . . 109.5 ?
H34A C34 H34B . . 108.1 ?
C34 C35 H35A . . 109.5 ?
C34 C35 H35B . . 109.5 ?
H35A C35 H35B . . 109.5 ?
C34 C35 H35C . . 109.5 ?
H35A C35 H35C . . 109.5 ?
H35B C35 H35C . . 109.5 ?
N6 C36 C37 . . 112.85(17) ?
N6 C36 H36A . . 109.0 ?
C37 C36 H36A . . 109.0 ?
N6 C36 H36B . . 109.0 ?
C37 C36 H36B . . 109.0 ?
H36A C36 H36B . . 107.8 ?
C36 C37 C38 . . 112.81(19) ?
C36 C37 H37A . . 109.0 ?
C38 C37 H37A . . 109.0 ?
C36 C37 H37B . . 109.0 ?
C38 C37 H37B . . 109.0 ?
H37A C37 H37B . . 107.8 ?
C37 C38 H38A . . 109.5 ?
C37 C38 H38B . . 109.5 ?
H38A C38 H38B . . 109.5 ?
C37 C38 H38C . . 109.5 ?
H38A C38 H38C . . 109.5 ?
H38B C38 H38C . . 109.5 ?

loop_
_geom_bond_atom_site_label_1
_geom_bond_atom_site_label_2
_geom_bond_site_symmetry_2
_geom_bond_distance
_geom_bond_publ_flag
S1 C12 . 1.7416(18) ?
S1 C6 . 1.7574(18) ?
S2 C31 . 1.7469(18) ?
S2 C25 . 1.7563(19) ?
O1 C5 . 1.339(2) ?
O1 C4 . 1.494(2) ?
O2 C5 . 1.211(2) ?
O6 C32 . 1.234(2) ?
O3 C13 . 1.235(2) ?
O5 C24 . 1.211(2) ?
O4 C24 . 1.341(2) ?
O4 C23 . 1.498(2) ?
N2 C6 . 1.307(2) ?
N2 C7 . 1.394(2) ?
N3 C13 . 1.351(2) ?
N3 C14 . 1.463(2) ?
N3 C17 . 1.471(2) ?
N5 C25 . 1.303(2) ?
N5 C26 . 1.395(2) ?
N1 C6 . 1.374(2) ?
N1 C5 . 1.381(2) ?
N1 H1 . 0.8600 ?
N4 C25 . 1.378(2) ?
N4 C24 . 1.379(2) ?
N4 H4 . 0.8600 ?
N6 C32 . 1.354(2) ?
N6 C36 . 1.464(2) ?
N6 C33 . 1.473(2) ?
C1 C4 . 1.517(3) ?
C1 H1A . 0.9600 ?
C1 H1B . 0.9600 ?
C1 H1C . 0.9600 ?
C2 C4 . 1.523(3) ?
C2 H2A . 0.9600 ?
C2 H2B . 0.9600 ?
C2 H2C . 0.9600 ?
C3 C4 . 1.516(3) ?
C3 H3A . 0.9600 ?
C3 H3B . 0.9600 ?
C3 H3C . 0.9600 ?
C7 C8 . 1.398(2) ?
C7 C12 . 1.405(2) ?
C8 C9 . 1.386(3) ?
C8 H8 . 0.9300 ?
C9 C10 . 1.406(3) ?
C9 H9 . 0.9300 ?
C10 C11 . 1.388(3) ?
C10 C13 . 1.511(2) ?
C11 C12 . 1.391(2) ?
C11 H11 . 0.9300 ?
C14 C15 . 1.528(3) ?
C14 H14A . 0.9700 ?
C14 H14B . 0.9700 ?
C15 C16 . 1.517(3) ?
C15 H15A . 0.9700 ?
C15 H15B . 0.9700 ?
C16 H16A . 0.9600 ?
C16 H16B . 0.9600 ?
C16 H16C . 0.9600 ?
C17 C18 . 1.524(3) ?
C17 H17A . 0.9700 ?
C17 H17B . 0.9700 ?
C18 C19 . 1.525(3) ?
C18 H18A . 0.9700 ?
C18 H18B . 0.9700 ?
C19 H19A . 0.9600 ?
C19 H19B . 0.9600 ?
C19 H19C . 0.9600 ?
C20 C23 . 1.513(3) ?
C20 H20A . 0.9600 ?
C20 H20B . 0.9600 ?
C20 H20C . 0.9600 ?
C21 C23 . 1.519(3) ?
C21 H21A . 0.9600 ?
C21 H21B . 0.9600 ?
C21 H21C . 0.9600 ?
C22 C23 . 1.510(3) ?
C22 H22A . 0.9600 ?
C22 H22B . 0.9600 ?
C22 H22C . 0.9600 ?
C26 C27 . 1.395(2) ?
C26 C31 . 1.401(2) ?
C27 C28 . 1.385(3) ?
C27 H27 . 0.9300 ?
C28 C29 . 1.404(3) ?
C28 H28 . 0.9300 ?
C29 C30 . 1.392(3) ?
C29 C32 . 1.509(2) ?
C30 C31 . 1.396(2) ?
C30 H30 . 0.9300 ?
C33 C34 . 1.511(3) ?
C33 H33A . 0.9700 ?
C33 H33B . 0.9700 ?
C34 C35 . 1.523(3) ?
C34 H34A . 0.9700 ?
C34 H34B . 0.9700 ?
C35 H35A . 0.9600 ?
C35 H35B . 0.9600 ?
C35 H35C . 0.9600 ?
C36 C37 . 1.509(3) ?
C36 H36A . 0.9700 ?
C36 H36B . 0.9700 ?
C37 C38 . 1.511(4) ?
C37 H37A . 0.9700 ?
C37 H37B . 0.9700 ?
C38 H38A . 0.9600 ?
C38 H38B . 0.9600 ?
C38 H38C . 0.9600 ?

loop_
_geom_hbond_atom_site_label_D
_geom_hbond_atom_site_label_H
_geom_hbond_atom_site_label_A
_geom_hbond_site_symmetry_A
_geom_hbond_distance_DH
_geom_hbond_distance_HA
_geom_hbond_distance_DA
_geom_hbond_angle_DHA
N1 H1 N5 . 0.86 2.12 2.963(2) 168.0
N4 H4 N2 . 0.86 2.16 3.006(2) 166.8
C8 H8 O4 . 0.93 2.59 3.461(2) 156.7
C27 H27 O1 . 0.93 2.61 3.321(2) 133.9
C11 H11 O6 7_566 0.93 2.38 3.161(2) 141.2
C28 H28 O3 7_565 0.93 2.61 3.292(2) 130.8
C37 H37A O6 6_656 0.97 2.56 3.375(3) 142.2
C16 H16B O3 6_557 0.96 2.44 3.397(3) 176.5
C20 H20C O2 8_765 0.96 2.61 3.460(3) 147.1
C22 H22A Cg 5_766 0.96 2.98 3.942(3) 176.1
